data_7132124
loop_
_publ_author_name
'Powley, Samuel L.'
'Riley, Charlotte'
'Cho, Hwan-Hee'
'Phuoc, Nguyen Le'
'Greenham, N. C.'
'Linnolahti, Mikko'
'Romanov, Alexander S.'

_publ_section_title
;
 Highly phosphorescent Carbene-Metal-Carboranyl complexes of Copper(I) and
 Gold(I)
;
_journal_name_full 'Chemical Communications'
_journal_paper_doi 10.1039/D3CC04091G
_journal_year 2023
_chemical_formula_moiety 'C35 H57 Au B10 N2 O2'
_chemical_formula_sum 'C35 H57 Au B10 N2 O2'
_chemical_formula_weight 842.89
_space_group_crystal_system monoclinic
_space_group_IT_number 14
_space_group_name_Hall '-P 2yn'
_space_group_name_H-M_alt 'P 1 21/n 1'
_atom_sites_solution_hydrogens geom
_atom_sites_solution_primary dual
_audit_creation_date 2023-03-06
_audit_creation_method
;
Olex2 1.5
(compiled 2022.04.07 svn.rca3783a0 for OlexSys, GUI svn.r6498)
;
_audit_update_record
;
2023-07-11 deposited with the CCDC.	2023-09-13 downloaded from the CCDC.
;
_cell_angle_alpha 90
_cell_angle_beta 93.0324(10)
_cell_angle_gamma 90
_cell_formula_units_Z 4
_cell_length_a 11.48602(12)
_cell_length_b 19.7064(2)
_cell_length_c 17.35568(19)
_cell_measurement_reflns_used 16155
_cell_measurement_temperature 100.00(13)
_cell_measurement_theta_max 75.6210
_cell_measurement_theta_min 3.3860
_cell_volume 3922.92(7)
_computing_cell_refinement 'CrysAlisPro 1.171.42.84a (Rigaku OD, 2023)'
_computing_data_collection 'CrysAlisPro 1.171.42.84a (Rigaku OD, 2023)'
_computing_data_reduction 'CrysAlisPro 1.171.42.84a (Rigaku OD, 2023)'
_computing_molecular_graphics 'Olex2 1.5 (Dolomanov et al., 2009)'
_computing_publication_material 'Olex2 1.5 (Dolomanov et al., 2009)'
_computing_structure_refinement 'SHELXL 2018/3 (Sheldrick, 2015)'
_computing_structure_solution 'SHELXT 2018/2 (Sheldrick, 2018)'
_diffrn_ambient_environment N~2~
_diffrn_ambient_temperature 100.00(13)
_diffrn_detector 'Hybrid Pixel Array Detector'
_diffrn_detector_area_resol_mean 10.0000
_diffrn_measured_fraction_theta_full 1.000
_diffrn_measured_fraction_theta_max 0.973
_diffrn_measurement_details
;
List of Runs (angles in degrees, time in seconds):

  # Type    Start    End  Width  t~exp~   \w     \q     \k     \f   Frames
#--------------------------------------------------------------------------
  1  \w      8.00  33.00   0.50    0.50    --    5.00  66.00-106.00   50
  2  \w    -46.00 -21.00   0.50    0.50    --    5.00 -66.00 118.00   50
  3  \w   -120.00 -20.00   0.50    0.50    --  -44.40 -66.00 118.00  200
  4  \w    -68.00  12.00   0.50    0.50    --  -46.40  66.00-106.00  160
  5  \w   -152.00-109.00   0.50    0.50    -- -107.20 -66.00 118.00   86
  6  \w   -135.00 -18.00   0.50    0.50    -- -107.20  66.00-106.00  234
  7  \w   -101.00 -23.00   0.50    0.50    --  -44.40 -57.00   0.00  156
  8  \w   -197.00-156.00   0.50    0.50    -- -107.20 -57.00  30.00   82
  9  \w   -106.00 -30.00   0.50    0.50    -- -107.20  76.00  30.00  152
 10  \w   -197.00 -74.00   0.50    0.50    -- -107.20 -57.00  90.00  246
 11  \w   -197.00 -99.00   0.50    0.50    -- -107.20 -57.00-180.00  196
 12  \w   -140.00 -84.00   0.50    0.50    -- -107.20 -57.00  30.00  112
 13  \w   -196.00-112.00   0.50    0.50    -- -107.20 -57.00-150.00  168
;
_diffrn_measurement_device 'four-circle diffractometer'
_diffrn_measurement_device_type 'XtaLAB AFC11 (RINC): Kappa single'
_diffrn_measurement_method '\w scans'
_diffrn_orient_matrix_type 'CrysAlisPro convention (1999,Acta A55,543-557)'
_diffrn_orient_matrix_UB_11 -0.0140022000
_diffrn_orient_matrix_UB_12 -0.0587854000
_diffrn_orient_matrix_UB_13 -0.0582126000
_diffrn_orient_matrix_UB_21 0.1335494000
_diffrn_orient_matrix_UB_22 -0.0060316000
_diffrn_orient_matrix_UB_23 -0.0016418000
_diffrn_orient_matrix_UB_31 0.0005021000
_diffrn_orient_matrix_UB_32 -0.0511417000
_diffrn_orient_matrix_UB_33 0.0672180000
_diffrn_radiation_monochromator mirror
_diffrn_radiation_probe x-ray
_diffrn_radiation_type 'Cu K\a'
_diffrn_radiation_wavelength 1.54184
_diffrn_reflns_av_R_equivalents 0.0214
_diffrn_reflns_av_unetI/netI 0.0226
_diffrn_reflns_Laue_measured_fraction_full 1.000
_diffrn_reflns_Laue_measured_fraction_max 0.973
_diffrn_reflns_limit_h_max 10
_diffrn_reflns_limit_h_min -14
_diffrn_reflns_limit_k_max 23
_diffrn_reflns_limit_k_min -24
_diffrn_reflns_limit_l_max 21
_diffrn_reflns_limit_l_min -21
_diffrn_reflns_number 23741
_diffrn_reflns_point_group_measured_fraction_full 1.000
_diffrn_reflns_point_group_measured_fraction_max 0.973
_diffrn_reflns_theta_full 67.684
_diffrn_reflns_theta_max 75.958
_diffrn_reflns_theta_min 3.396
_diffrn_source 'Rotating-anode X-ray tube (dual wavelength)'
_diffrn_source_type 'Rigaku (Cu) X-ray DW Source'
_exptl_absorpt_coefficient_mu 7.286
_exptl_absorpt_correction_T_max 1.00000
_exptl_absorpt_correction_T_min 0.65335
_exptl_absorpt_correction_type multi-scan
_exptl_absorpt_process_details
;
CrysAlisPro 1.171.42.84a (Rigaku Oxford Diffraction, 2023)
Empirical absorption correction using spherical harmonics,
implemented in SCALE3 ABSPACK scaling algorithm.
;
_exptl_crystal_colour colourless
_exptl_crystal_colour_primary colourless
_exptl_crystal_density_diffrn 1.427
_exptl_crystal_description block
_exptl_crystal_F_000 1704
_exptl_crystal_preparation Luminescent
_exptl_crystal_size_max 0.15
_exptl_crystal_size_mid 0.09
_exptl_crystal_size_min 0.06
_refine_diff_density_max 0.790
_refine_diff_density_min -0.832
_refine_diff_density_rms 0.088
_refine_ls_extinction_coef 0.000169(17)
_refine_ls_extinction_expression Fc^*^=kFc[1+0.001xFc^2^\l^3^/sin(2\q)]^-1/4^
_refine_ls_extinction_method 'SHELXL-2018/3 (Sheldrick 2018)'
_refine_ls_goodness_of_fit_ref 1.134
_refine_ls_hydrogen_treatment constr
_refine_ls_matrix_type full
_refine_ls_number_parameters 464
_refine_ls_number_reflns 7971
_refine_ls_number_restraints 0
_refine_ls_restrained_S_all 1.134
_refine_ls_R_factor_all 0.0244
_refine_ls_R_factor_gt 0.0230
_refine_ls_shift/su_max 0.004
_refine_ls_shift/su_mean 0.000
_refine_ls_structure_factor_coef Fsqd
_refine_ls_weighting_details 'w=1/[\s^2^(Fo^2^)+(0.0317P)^2^+4.1673P] where P=(Fo^2^+2Fc^2^)/3'
_refine_ls_weighting_scheme calc
_refine_ls_wR_factor_gt 0.0625
_refine_ls_wR_factor_ref 0.0635
_reflns_Friedel_coverage 0.000
_reflns_number_gt 7566
_reflns_number_total 7971
_reflns_threshold_expression 'I > 2\s(I)'
_cod_data_source_file d3cc04091g2.cif
_cod_data_source_block DippDACAuCarb
_cod_original_cell_volume 3922.93(7)
_cod_database_code 7132124
_shelx_shelxl_version_number 2018/3
_chemical_oxdiff_formula C20H20B10N2O2Au1
_shelx_space_group_comment
;
The symmetry employed for this shelxl refinement is uniquely defined
by the following loop, which should always be used as a source of
symmetry information in preference to the above space-group names.
They are only intended as comments.
;
_shelx_estimated_absorpt_t_max 0.669
_shelx_estimated_absorpt_t_min 0.408
_olex2_refinement_description
;
1. Fixed Uiso
 At 1.2 times of:
  All B(H) groups, All C(H) groups
 At 1.5 times of:
  All C(H,H,H) groups
2.a Ternary CH refined with riding coordinates:
 C18(H18), C3(H3), C21(H21), C33(H33), C30(H30)
2.b Aromatic/amide H refined with riding coordinates:
 C26(H26), C14(H14), C15(H15), C27(H27), C28(H28), C16(H16)
2.c Idealised Me refined as rotating group:
 C19(H19A,H19B,H19C), C5(H5A,H5B,H5C), C11(H11A,H11B,H11C), C20(H20A,H20B,
 H20C), C4(H4A,H4B,H4C), C10(H10A,H10B,H10C), C22(H22A,H22B,H22C), C34(H34A,
 H34B,H34C), C23(H23A,H23B,H23C), C35(H35A,H35B,H35C), C31(H31A,H31B,H31C),
 C32(H32A,H32B,H32C)
2.d Boron cage BH refined with riding coordinates:
 B11(H11), B6(H6), B8(H8), B10(H10), B7(H7), B4(H4), B12(H12), B9(H9), B5(H5),
 B3(H3A)
;
_olex2_submission_special_instructions 'No special instructions were received'
_oxdiff_exptl_absorpt_empirical_details
;
Empirical correction (ABSPACK) includes:
- Absorption correction using spherical harmonics
- Frame scaling
;
_oxdiff_exptl_absorpt_empirical_full_max 1.406
_oxdiff_exptl_absorpt_empirical_full_min 0.784

loop_
_space_group_symop_operation_xyz
'x, y, z'
'-x+1/2, y+1/2, -z+1/2'
'-x, -y, -z'
'x-1/2, -y-1/2, z-1/2'

loop_
_atom_site_label
_atom_site_type_symbol
_atom_site_fract_x
_atom_site_fract_y
_atom_site_fract_z
_atom_site_U_iso_or_equiv
_atom_site_adp_type
_atom_site_occupancy
_atom_site_site_symmetry_order
_atom_site_calc_flag
_atom_site_refinement_flags_posn
_atom_site_refinement_flags_adp
_atom_site_refinement_flags_occupancy
_atom_site_disorder_assembly
_atom_site_disorder_group
Au1 Au 0.53132(2) 0.62546(2) 0.75030(2) 0.01344(5) Uani 1 1 d . . . . .
O1 O 0.85851(17) 0.73392(11) 0.59660(11) 0.0274(4) Uani 1 1 d . . . . .
O2 O 0.92044(16) 0.72887(10) 0.86364(10) 0.0244(4) Uani 1 1 d . . . . .
N1 N 0.71998(17) 0.69393(10) 0.67369(11) 0.0143(4) Uani 1 1 d . . . . .
N2 N 0.74504(17) 0.69757(10) 0.80767(11) 0.0137(4) Uani 1 1 d . . . . .
C6 C 0.6804(2) 0.67886(11) 0.74372(13) 0.0138(4) Uani 1 1 d . . . . .
C13 C 0.7248(2) 0.61106(13) 0.90834(14) 0.0165(5) Uani 1 1 d . . . . .
C1 C 0.3813(2) 0.56910(13) 0.75101(14) 0.0180(5) Uani 1 1 d . . . . .
C19 C 0.7326(2) 0.49515(13) 0.84691(15) 0.0233(5) Uani 1 1 d . . . . .
H19A H 0.712023 0.472236 0.894423 0.035 Uiso 1 1 calc R U . . .
H19B H 0.781569 0.465128 0.817329 0.035 Uiso 1 1 calc R U . . .
H19C H 0.661364 0.506284 0.815923 0.035 Uiso 1 1 calc R U . . .
C26 C 0.4901(3) 0.68821(17) 0.51450(16) 0.0293(6) Uani 1 1 d . . . . .
H26 H 0.425167 0.713929 0.494783 0.035 Uiso 1 1 calc R U . . .
C29 C 0.6810(2) 0.61040(14) 0.57040(15) 0.0215(5) Uani 1 1 d . . . . .
C7 C 0.8253(2) 0.72860(12) 0.66082(15) 0.0183(5) Uani 1 1 d . . . . .
C24 C 0.6497(2) 0.67098(13) 0.60563(13) 0.0174(5) Uani 1 1 d . . . . .
C12 C 0.7030(2) 0.67733(12) 0.88242(13) 0.0142(4) Uani 1 1 d . . . . .
C8 C 0.8870(2) 0.76083(12) 0.73073(14) 0.0172(5) Uani 1 1 d . . . . .
C14 C 0.6766(2) 0.59224(13) 0.97748(14) 0.0204(5) Uani 1 1 d . . . . .
H14 H 0.688937 0.547502 0.996604 0.025 Uiso 1 1 calc R U . . .
C2 C 0.2835(2) 0.58229(13) 0.81915(14) 0.0178(5) Uani 1 1 d . . . . .
C15 C 0.6116(2) 0.63715(14) 1.01871(15) 0.0214(5) Uani 1 1 d . . . . .
H15 H 0.578019 0.622784 1.064850 0.026 Uiso 1 1 calc R U . . .
C9 C 0.8576(2) 0.72795(12) 0.80619(14) 0.0156(5) Uani 1 1 d . . . . .
C18 C 0.7996(2) 0.56048(12) 0.86732(14) 0.0172(5) Uani 1 1 d . . . . .
H18 H 0.823122 0.581743 0.818184 0.021 Uiso 1 1 calc R U . . .
C3 C 0.3151(2) 0.63636(13) 0.88164(15) 0.0202(5) Uani 1 1 d . . . . .
H3 H 0.396215 0.651943 0.872976 0.024 Uiso 1 1 calc R U . . .
C21 C 0.6233(3) 0.79814(13) 0.89812(17) 0.0263(6) Uani 1 1 d . . . . .
H21 H 0.681626 0.808519 0.859019 0.032 Uiso 1 1 calc R U . . .
C17 C 0.6419(2) 0.72489(12) 0.92414(14) 0.0181(5) Uani 1 1 d . . . . .
C5 C 0.3163(3) 0.60746(15) 0.96343(15) 0.0265(6) Uani 1 1 d . . . . .
H5A H 0.237595 0.592461 0.974620 0.040 Uiso 1 1 calc R U . . .
H5B H 0.342102 0.642591 1.000468 0.040 Uiso 1 1 calc R U . . .
H5C H 0.369898 0.568793 0.967623 0.040 Uiso 1 1 calc R U . . .
C11 C 0.8403(3) 0.83475(13) 0.73349(17) 0.0283(6) Uani 1 1 d . . . . .
H11A H 0.859045 0.858676 0.686232 0.042 Uiso 1 1 calc R U . . .
H11B H 0.876719 0.858241 0.778315 0.042 Uiso 1 1 calc R U . . .
H11C H 0.755509 0.833949 0.737672 0.042 Uiso 1 1 calc R U . . .
C27 C 0.5198(3) 0.62872(17) 0.47792(17) 0.0328(7) Uani 1 1 d . . . . .
H27 H 0.475596 0.614493 0.433014 0.039 Uiso 1 1 calc R U . . .
C20 C 0.9108(2) 0.54460(14) 0.91697(16) 0.0227(5) Uani 1 1 d . . . . .
H20A H 0.953217 0.586806 0.928666 0.034 Uiso 1 1 calc R U . . .
H20B H 0.960267 0.513815 0.888762 0.034 Uiso 1 1 calc R U . . .
H20C H 0.889794 0.523025 0.965186 0.034 Uiso 1 1 calc R U . . .
C25 C 0.5543(2) 0.71077(14) 0.58001(14) 0.0215(5) Uani 1 1 d . . . . .
C33 C 0.7809(2) 0.56589(14) 0.60104(15) 0.0251(6) Uani 1 1 d . . . . .
H33 H 0.825310 0.591649 0.642616 0.030 Uiso 1 1 calc R U . . .
C28 C 0.6127(3) 0.58974(16) 0.50562(16) 0.0281(6) Uani 1 1 d . . . . .
H28 H 0.630424 0.548509 0.480399 0.034 Uiso 1 1 calc R U . . .
C4 C 0.2369(3) 0.69920(15) 0.87652(19) 0.0332(7) Uani 1 1 d . . . . .
H4A H 0.244017 0.721164 0.826324 0.050 Uiso 1 1 calc R U . . .
H4B H 0.261003 0.730997 0.917758 0.050 Uiso 1 1 calc R U . . .
H4C H 0.155724 0.685701 0.882192 0.050 Uiso 1 1 calc R U . . .
C10 C 1.0193(2) 0.76101(16) 0.72251(17) 0.0264(6) Uani 1 1 d . . . . .
H10A H 1.047609 0.714163 0.720536 0.040 Uiso 1 1 calc R U . . .
H10B H 1.057543 0.784326 0.766845 0.040 Uiso 1 1 calc R U . . .
H10C H 1.037256 0.784656 0.674908 0.040 Uiso 1 1 calc R U . . .
C22 C 0.5022(4) 0.80706(17) 0.8594(2) 0.0441(9) Uani 1 1 d . . . . .
H22A H 0.490789 0.773940 0.817517 0.066 Uiso 1 1 calc R U . . .
H22B H 0.494549 0.853066 0.838250 0.066 Uiso 1 1 calc R U . . .
H22C H 0.443228 0.799917 0.897365 0.066 Uiso 1 1 calc R U . . .
B11 B 0.2144(3) 0.50748(15) 0.84015(17) 0.0200(6) Uani 1 1 d . . . . .
H11 H 0.182824 0.494437 0.898281 0.024 Uiso 1 1 calc R U . . .
C34 C 0.8648(3) 0.54886(16) 0.53853(17) 0.0293(6) Uani 1 1 d . . . . .
H34A H 0.824567 0.521021 0.498629 0.044 Uiso 1 1 calc R U . . .
H34B H 0.931610 0.523699 0.561442 0.044 Uiso 1 1 calc R U . . .
H34C H 0.892139 0.590930 0.515398 0.044 Uiso 1 1 calc R U . . .
C30 C 0.5220(2) 0.77641(14) 0.61937(16) 0.0255(6) Uani 1 1 d . . . . .
H30 H 0.554684 0.774429 0.673877 0.031 Uiso 1 1 calc R U . . .
C16 C 0.5953(2) 0.70305(14) 0.99273(15) 0.0216(5) Uani 1 1 d . . . . .
H16 H 0.551759 0.733904 1.021900 0.026 Uiso 1 1 calc R U . . .
B6 B 0.3662(3) 0.50983(14) 0.82215(16) 0.0185(5) Uani 1 1 d . . . . .
H6 H 0.435608 0.499288 0.868346 0.022 Uiso 1 1 calc R U . . .
C23 C 0.6431(3) 0.84802(15) 0.9651(2) 0.0377(7) Uani 1 1 d . . . . .
H23A H 0.586794 0.838932 1.004309 0.057 Uiso 1 1 calc R U . . .
H23B H 0.632700 0.894534 0.945949 0.057 Uiso 1 1 calc R U . . .
H23C H 0.722430 0.842545 0.987834 0.057 Uiso 1 1 calc R U . . .
B8 B 0.1593(3) 0.54650(18) 0.68264(18) 0.0274(7) Uani 1 1 d . . . . .
H8 H 0.091238 0.559274 0.636350 0.033 Uiso 1 1 calc R U . . .
C35 C 0.7340(3) 0.50127(17) 0.63685(19) 0.0389(8) Uani 1 1 d . . . . .
H35A H 0.679959 0.513346 0.676496 0.058 Uiso 1 1 calc R U . . .
H35B H 0.798999 0.474954 0.660342 0.058 Uiso 1 1 calc R U . . .
H35C H 0.692967 0.474067 0.596706 0.058 Uiso 1 1 calc R U . . .
B10 B 0.2743(3) 0.44516(16) 0.78030(18) 0.0236(6) Uani 1 1 d . . . . .
H10 H 0.282498 0.390803 0.798652 0.028 Uiso 1 1 calc R U . . .
B7 B 0.1446(2) 0.56993(16) 0.78063(18) 0.0221(6) Uani 1 1 d . . . . .
H7 H 0.066731 0.598551 0.799396 0.027 Uiso 1 1 calc R U . . .
B4 B 0.3113(3) 0.54719(17) 0.66554(17) 0.0244(6) Uani 1 1 d . . . . .
H4 H 0.344033 0.560407 0.607779 0.029 Uiso 1 1 calc R U . . .
C31 C 0.5777(4) 0.83625(18) 0.5806(2) 0.0457(9) Uani 1 1 d . . . . .
H31A H 0.662266 0.829482 0.580950 0.069 Uiso 1 1 calc R U . . .
H31B H 0.560847 0.877979 0.608669 0.069 Uiso 1 1 calc R U . . .
H31C H 0.546068 0.839976 0.527250 0.069 Uiso 1 1 calc R U . . .
C32 C 0.3908(3) 0.78594(19) 0.6216(3) 0.0522(10) Uani 1 1 d . . . . .
H32A H 0.357584 0.793898 0.569223 0.078 Uiso 1 1 calc R U . . .
H32B H 0.374338 0.824995 0.654267 0.078 Uiso 1 1 calc R U . . .
H32C H 0.355918 0.745060 0.642826 0.078 Uiso 1 1 calc R U . . .
B12 B 0.1364(3) 0.48313(17) 0.75390(18) 0.0253(6) Uani 1 1 d . . . . .
H12 H 0.052901 0.453848 0.754550 0.030 Uiso 1 1 calc R U . . .
B9 B 0.2390(3) 0.46861(18) 0.68238(18) 0.0278(7) Uani 1 1 d . . . . .
H9 H 0.223132 0.429702 0.635961 0.033 Uiso 1 1 calc R U . . .
B5 B 0.3806(3) 0.48535(16) 0.72507(17) 0.0233(6) Uani 1 1 d . . . . .
H5 H 0.459398 0.457448 0.706727 0.028 Uiso 1 1 calc R U . . .
B3 B 0.2534(3) 0.60941(17) 0.72607(17) 0.0211(6) Uani 1 1 d . . . . .
H3A H 0.248554 0.664228 0.709160 0.025 Uiso 1 1 calc R U . . .

loop_
_atom_site_aniso_label
_atom_site_aniso_U_11
_atom_site_aniso_U_22
_atom_site_aniso_U_33
_atom_site_aniso_U_23
_atom_site_aniso_U_13
_atom_site_aniso_U_12
Au1 0.01492(7) 0.01369(7) 0.01181(7) 0.00131(3) 0.00161(4) -0.00141(3)
O1 0.0271(10) 0.0380(11) 0.0177(9) 0.0048(8) 0.0057(7) -0.0089(9)
O2 0.0253(9) 0.0309(10) 0.0170(9) -0.0014(8) -0.0008(7) -0.0083(8)
N1 0.0150(9) 0.0156(9) 0.0125(9) 0.0032(8) 0.0035(7) -0.0021(8)
N2 0.0156(9) 0.0133(9) 0.0122(9) 0.0010(7) 0.0017(7) -0.0016(8)
C6 0.0168(11) 0.0094(10) 0.0152(11) 0.0023(8) 0.0021(9) 0.0027(9)
C13 0.0199(12) 0.0142(11) 0.0154(11) -0.0012(9) 0.0017(9) -0.0015(10)
C1 0.0174(11) 0.0224(12) 0.0143(11) 0.0013(10) 0.0030(9) -0.0022(10)
C19 0.0322(14) 0.0156(12) 0.0220(13) 0.0002(10) 0.0014(11) 0.0044(11)
C26 0.0238(13) 0.0426(17) 0.0209(13) 0.0077(12) -0.0027(11) 0.0000(12)
C29 0.0231(13) 0.0257(13) 0.0156(12) -0.0015(10) 0.0006(10) -0.0003(11)
C7 0.0195(12) 0.0140(11) 0.0214(12) 0.0047(9) 0.0029(10) 0.0016(10)
C24 0.0192(11) 0.0233(12) 0.0097(10) 0.0027(9) 0.0013(9) -0.0037(10)
C12 0.0165(11) 0.0162(11) 0.0096(10) 0.0005(9) -0.0033(8) -0.0031(9)
C8 0.0175(11) 0.0143(11) 0.0201(12) 0.0034(9) 0.0028(9) -0.0020(9)
C14 0.0264(13) 0.0168(12) 0.0181(12) 0.0035(10) 0.0012(10) 0.0004(10)
C2 0.0191(11) 0.0177(12) 0.0167(11) 0.0016(9) 0.0022(9) -0.0002(10)
C15 0.0257(13) 0.0256(13) 0.0135(11) 0.0023(10) 0.0058(10) 0.0003(11)
C9 0.0183(11) 0.0117(10) 0.0171(11) -0.0018(9) 0.0027(9) -0.0003(9)
C18 0.0232(12) 0.0146(11) 0.0140(11) 0.0008(9) 0.0022(9) 0.0019(10)
C3 0.0218(13) 0.0195(12) 0.0194(12) -0.0029(10) 0.0031(10) -0.0033(10)
C21 0.0360(15) 0.0138(12) 0.0306(14) 0.0004(11) 0.0157(12) 0.0049(11)
C17 0.0214(12) 0.0136(11) 0.0196(12) -0.0018(9) 0.0038(10) -0.0003(10)
C5 0.0330(15) 0.0293(14) 0.0176(13) -0.0036(11) 0.0042(11) -0.0032(12)
C11 0.0378(16) 0.0143(12) 0.0329(15) 0.0032(11) 0.0032(12) -0.0005(11)
C27 0.0304(16) 0.052(2) 0.0154(13) -0.0014(12) -0.0037(12) -0.0040(13)
C20 0.0192(12) 0.0244(13) 0.0245(13) 0.0027(11) 0.0018(10) 0.0020(10)
C25 0.0205(12) 0.0287(14) 0.0154(11) 0.0072(10) 0.0025(9) 0.0005(11)
C33 0.0299(14) 0.0254(13) 0.0194(12) -0.0083(11) -0.0032(11) 0.0029(11)
C28 0.0287(14) 0.0370(16) 0.0187(13) -0.0075(12) 0.0015(11) -0.0025(12)
C4 0.0375(16) 0.0265(15) 0.0356(16) -0.0032(13) 0.0012(13) 0.0072(13)
C10 0.0170(12) 0.0355(15) 0.0270(14) 0.0065(12) 0.0041(10) -0.0056(11)
C22 0.064(2) 0.0242(15) 0.0423(19) 0.0031(14) -0.0118(17) 0.0146(16)
B11 0.0213(13) 0.0222(14) 0.0166(13) 0.0045(11) 0.0028(11) -0.0060(11)
C34 0.0250(14) 0.0313(15) 0.0321(15) -0.0012(12) 0.0061(12) 0.0004(12)
C30 0.0270(13) 0.0234(13) 0.0260(13) 0.0093(11) 0.0011(11) 0.0050(11)
C16 0.0267(13) 0.0218(13) 0.0168(12) -0.0043(10) 0.0059(10) 0.0031(11)
B6 0.0216(13) 0.0174(13) 0.0165(13) 0.0023(10) 0.0016(10) -0.0028(11)
C23 0.0403(18) 0.0192(14) 0.054(2) -0.0073(14) 0.0056(15) -0.0001(13)
B8 0.0228(15) 0.0384(18) 0.0207(14) 0.0031(13) -0.0020(12) -0.0112(14)
C35 0.0458(19) 0.0385(17) 0.0338(17) 0.0101(14) 0.0168(14) 0.0142(15)
B10 0.0270(15) 0.0205(14) 0.0235(14) -0.0019(12) 0.0041(12) -0.0088(12)
B7 0.0158(13) 0.0263(15) 0.0243(14) 0.0067(12) 0.0019(11) -0.0045(12)
B4 0.0262(15) 0.0335(17) 0.0135(13) -0.0004(12) -0.0004(11) -0.0087(13)
C31 0.055(2) 0.0317(17) 0.051(2) 0.0102(16) 0.0083(17) -0.0065(16)
C32 0.0315(17) 0.0355(18) 0.091(3) -0.0058(19) 0.0149(19) 0.0070(15)
B12 0.0229(14) 0.0303(16) 0.0228(14) 0.0028(13) 0.0027(12) -0.0114(13)
B9 0.0306(16) 0.0318(17) 0.0212(14) -0.0040(13) 0.0037(12) -0.0122(14)
B5 0.0276(15) 0.0227(14) 0.0201(14) -0.0034(12) 0.0057(11) -0.0053(12)
B3 0.0168(13) 0.0284(14) 0.0178(13) 0.0065(12) -0.0006(11) -0.0039(12)

loop_
_atom_type_symbol
_atom_type_description
_atom_type_scat_dispersion_real
_atom_type_scat_dispersion_imag
_atom_type_scat_source
C C 0.0181 0.0091 'International Tables Vol C Tables 4.2.6.8 and 6.1.1.4'
H H 0.0000 0.0000 'International Tables Vol C Tables 4.2.6.8 and 6.1.1.4'
Au Au -4.4197 7.2980 'International Tables Vol C Tables 4.2.6.8 and 6.1.1.4'
B B 0.0090 0.0039 'International Tables Vol C Tables 4.2.6.8 and 6.1.1.4'
N N 0.0311 0.0180 'International Tables Vol C Tables 4.2.6.8 and 6.1.1.4'
O O 0.0492 0.0322 'International Tables Vol C Tables 4.2.6.8 and 6.1.1.4'

loop_
_geom_angle_atom_site_label_1
_geom_angle_atom_site_label_2
_geom_angle_atom_site_label_3
_geom_angle
_geom_angle_site_symmetry_1
_geom_angle_site_symmetry_3
_geom_angle_publ_flag
C6 Au1 C1 176.81(9) . . ?
C6 N1 C7 125.3(2) . . ?
C6 N1 C24 117.35(19) . . ?
C7 N1 C24 117.37(19) . . ?
C6 N2 C12 117.42(19) . . ?
C6 N2 C9 123.90(19) . . ?
C9 N2 C12 118.18(19) . . ?
N1 C6 Au1 119.44(17) . . ?
N1 C6 N2 118.8(2) . . ?
N2 C6 Au1 121.71(16) . . ?
C12 C13 C18 123.9(2) . . ?
C14 C13 C12 116.8(2) . . ?
C14 C13 C18 119.2(2) . . ?
C2 C1 Au1 120.64(16) . . ?
C2 C1 B6 60.36(15) . . ?
C2 C1 B4 110.25(19) . . ?
C2 C1 B5 109.71(19) . . ?
C2 C1 B3 60.74(15) . . ?
B6 C1 Au1 119.39(16) . . ?
B4 C1 Au1 119.34(16) . . ?
B4 C1 B6 113.1(2) . . ?
B4 C1 B5 62.04(18) . . ?
B4 C1 B3 62.40(18) . . ?
B5 C1 Au1 120.93(17) . . ?
B5 C1 B6 62.17(16) . . ?
B3 C1 Au1 117.32(17) . . ?
B3 C1 B6 112.38(19) . . ?
B3 C1 B5 113.0(2) . . ?
H19A C19 H19B 109.5 . . ?
H19A C19 H19C 109.5 . . ?
H19B C19 H19C 109.5 . . ?
C18 C19 H19A 109.5 . . ?
C18 C19 H19B 109.5 . . ?
C18 C19 H19C 109.5 . . ?
C27 C26 H26 119.7 . . ?
C27 C26 C25 120.7(3) . . ?
C25 C26 H26 119.7 . . ?
C24 C29 C33 123.2(2) . . ?
C28 C29 C24 117.1(3) . . ?
C28 C29 C33 119.7(3) . . ?
O1 C7 N1 120.2(2) . . ?
O1 C7 C8 123.3(2) . . ?
N1 C7 C8 116.4(2) . . ?
C29 C24 N1 118.2(2) . . ?
C29 C24 C25 123.7(2) . . ?
C25 C24 N1 118.1(2) . . ?
C13 C12 N2 118.5(2) . . ?
C17 C12 N2 118.4(2) . . ?
C17 C12 C13 123.1(2) . . ?
C7 C8 C9 113.4(2) . . ?
C7 C8 C11 105.7(2) . . ?
C7 C8 C10 110.6(2) . . ?
C9 C8 C11 106.3(2) . . ?
C9 C8 C10 110.4(2) . . ?
C10 C8 C11 110.3(2) . . ?
C13 C14 H14 119.2 . . ?
C15 C14 C13 121.6(2) . . ?
C15 C14 H14 119.2 . . ?
C1 C2 B11 110.27(19) . . ?
C1 C2 B6 60.43(15) . . ?
C1 C2 B7 110.13(19) . . ?
C1 C2 B3 59.98(15) . . ?
C3 C2 C1 117.0(2) . . ?
C3 C2 B11 122.3(2) . . ?
C3 C2 B6 116.3(2) . . ?
C3 C2 B7 123.3(2) . . ?
C3 C2 B3 118.2(2) . . ?
B6 C2 B11 62.68(16) . . ?
B6 C2 B7 113.3(2) . . ?
B6 C2 B3 111.8(2) . . ?
B7 C2 B11 62.06(17) . . ?
B7 C2 B3 62.67(16) . . ?
B3 C2 B11 113.1(2) . . ?
C14 C15 H15 120.0 . . ?
C14 C15 C16 120.0(2) . . ?
C16 C15 H15 120.0 . . ?
O2 C9 N2 119.8(2) . . ?
O2 C9 C8 124.1(2) . . ?
N2 C9 C8 116.0(2) . . ?
C13 C18 C19 111.8(2) . . ?
C13 C18 H18 108.1 . . ?
C13 C18 C20 110.2(2) . . ?
C19 C18 H18 108.1 . . ?
C19 C18 C20 110.6(2) . . ?
C20 C18 H18 108.1 . . ?
C2 C3 H3 106.9 . . ?
C5 C3 C2 112.6(2) . . ?
C5 C3 H3 106.9 . . ?
C5 C3 C4 109.4(2) . . ?
C4 C3 C2 113.6(2) . . ?
C4 C3 H3 106.9 . . ?
C17 C21 H21 107.8 . . ?
C17 C21 C23 111.8(2) . . ?
C22 C21 H21 107.8 . . ?
C22 C21 C17 110.6(2) . . ?
C22 C21 C23 110.9(3) . . ?
C23 C21 H21 107.8 . . ?
C12 C17 C21 123.3(2) . . ?
C12 C17 C16 117.4(2) . . ?
C16 C17 C21 119.3(2) . . ?
C3 C5 H5A 109.5 . . ?
C3 C5 H5B 109.5 . . ?
C3 C5 H5C 109.5 . . ?
H5A C5 H5B 109.5 . . ?
H5A C5 H5C 109.5 . . ?
H5B C5 H5C 109.5 . . ?
C8 C11 H11A 109.5 . . ?
C8 C11 H11B 109.5 . . ?
C8 C11 H11C 109.5 . . ?
H11A C11 H11B 109.5 . . ?
H11A C11 H11C 109.5 . . ?
H11B C11 H11C 109.5 . . ?
C26 C27 H27 119.4 . . ?
C28 C27 C26 121.1(3) . . ?
C28 C27 H27 119.4 . . ?
C18 C20 H20A 109.5 . . ?
C18 C20 H20B 109.5 . . ?
C18 C20 H20C 109.5 . . ?
H20A C20 H20B 109.5 . . ?
H20A C20 H20C 109.5 . . ?
H20B C20 H20C 109.5 . . ?
C26 C25 C24 116.8(3) . . ?
C26 C25 C30 120.4(2) . . ?
C24 C25 C30 122.7(2) . . ?
C29 C33 H33 107.9 . . ?
C29 C33 C34 111.9(2) . . ?
C29 C33 C35 110.4(2) . . ?
C34 C33 H33 107.9 . . ?
C34 C33 C35 110.8(2) . . ?
C35 C33 H33 107.9 . . ?
C29 C28 H28 119.7 . . ?
C27 C28 C29 120.6(3) . . ?
C27 C28 H28 119.7 . . ?
C3 C4 H4A 109.5 . . ?
C3 C4 H4B 109.5 . . ?
C3 C4 H4C 109.5 . . ?
H4A C4 H4B 109.5 . . ?
H4A C4 H4C 109.5 . . ?
H4B C4 H4C 109.5 . . ?
C8 C10 H10A 109.5 . . ?
C8 C10 H10B 109.5 . . ?
C8 C10 H10C 109.5 . . ?
H10A C10 H10B 109.5 . . ?
H10A C10 H10C 109.5 . . ?
H10B C10 H10C 109.5 . . ?
C21 C22 H22A 109.5 . . ?
C21 C22 H22B 109.5 . . ?
C21 C22 H22C 109.5 . . ?
H22A C22 H22B 109.5 . . ?
H22A C22 H22C 109.5 . . ?
H22B C22 H22C 109.5 . . ?
C2 B11 H11 124.2 . . ?
C2 B11 B6 58.44(15) . . ?
C2 B11 B10 105.8(2) . . ?
C2 B11 B7 58.76(16) . . ?
C2 B11 B12 105.7(2) . . ?
B6 B11 H11 121.9 . . ?
B10 B11 H11 121.6 . . ?
B10 B11 B6 60.20(17) . . ?
B10 B11 B7 108.5(2) . . ?
B7 B11 H11 121.8 . . ?
B7 B11 B6 107.21(19) . . ?
B12 B11 H11 121.7 . . ?
B12 B11 B6 108.3(2) . . ?
B12 B11 B10 60.70(18) . . ?
B12 B11 B7 60.11(18) . . ?
C33 C34 H34A 109.5 . . ?
C33 C34 H34B 109.5 . . ?
C33 C34 H34C 109.5 . . ?
H34A C34 H34B 109.5 . . ?
H34A C34 H34C 109.5 . . ?
H34B C34 H34C 109.5 . . ?
C25 C30 H30 107.7 . . ?
C25 C30 C32 112.5(3) . . ?
C31 C30 C25 110.1(3) . . ?
C31 C30 H30 107.7 . . ?
C31 C30 C32 111.0(3) . . ?
C32 C30 H30 107.7 . . ?
C15 C16 C17 121.0(2) . . ?
C15 C16 H16 119.5 . . ?
C17 C16 H16 119.5 . . ?
C1 B6 B11 106.3(2) . . ?
C1 B6 H6 123.1 . . ?
C1 B6 B10 105.9(2) . . ?
C1 B6 B5 58.79(16) . . ?
C2 B6 C1 59.21(15) . . ?
C2 B6 B11 58.88(16) . . ?
C2 B6 H6 123.3 . . ?
C2 B6 B10 105.5(2) . . ?
C2 B6 B5 106.1(2) . . ?
B11 B6 H6 122.3 . . ?
B10 B6 B11 59.44(17) . . ?
B10 B6 H6 122.8 . . ?
B5 B6 B11 107.5(2) . . ?
B5 B6 H6 122.2 . . ?
B5 B6 B10 60.03(17) . . ?
C21 C23 H23A 109.5 . . ?
C21 C23 H23B 109.5 . . ?
C21 C23 H23C 109.5 . . ?
H23A C23 H23B 109.5 . . ?
H23A C23 H23C 109.5 . . ?
H23B C23 H23C 109.5 . . ?
B7 B8 H8 121.9 . . ?
B7 B8 B4 107.5(2) . . ?
B7 B8 B12 59.65(17) . . ?
B7 B8 B9 107.5(2) . . ?
B7 B8 B3 60.14(17) . . ?
B4 B8 H8 122.1 . . ?
B4 B8 B12 107.5(2) . . ?
B4 B8 B9 60.08(19) . . ?
B12 B8 H8 122.1 . . ?
B9 B8 H8 122.0 . . ?
B9 B8 B12 59.71(19) . . ?
B3 B8 H8 122.1 . . ?
B3 B8 B4 59.34(17) . . ?
B3 B8 B12 107.5(2) . . ?
B3 B8 B9 107.4(2) . . ?
C33 C35 H35A 109.5 . . ?
C33 C35 H35B 109.5 . . ?
C33 C35 H35C 109.5 . . ?
H35A C35 H35B 109.5 . . ?
H35A C35 H35C 109.5 . . ?
H35B C35 H35C 109.5 . . ?
B11 B10 B6 60.36(16) . . ?
B11 B10 H10 121.7 . . ?
B11 B10 B12 59.62(18) . . ?
B11 B10 B9 107.6(2) . . ?
B11 B10 B5 107.8(2) . . ?
B6 B10 H10 121.9 . . ?
B6 B10 B12 107.6(2) . . ?
B6 B10 B9 107.6(2) . . ?
B12 B10 H10 122.2 . . ?
B9 B10 H10 122.0 . . ?
B9 B10 B12 59.67(18) . . ?
B5 B10 B6 59.54(16) . . ?
B5 B10 H10 122.0 . . ?
B5 B10 B12 107.4(2) . . ?
B5 B10 B9 59.98(18) . . ?
C2 B7 B11 59.18(16) . . ?
C2 B7 B8 106.0(2) . . ?
C2 B7 H7 123.8 . . ?
C2 B7 B12 105.9(2) . . ?
C2 B7 B3 58.79(15) . . ?
B11 B7 B8 108.3(2) . . ?
B11 B7 H7 121.6 . . ?
B11 B7 B12 59.90(17) . . ?
B11 B7 B3 107.7(2) . . ?
B8 B7 H7 121.8 . . ?
B8 B7 B3 60.09(17) . . ?
B12 B7 B8 60.39(18) . . ?
B12 B7 H7 122.0 . . ?
B12 B7 B3 108.1(2) . . ?
B3 B7 H7 121.8 . . ?
C1 B4 B8 106.1(2) . . ?
C1 B4 H4 123.7 . . ?
C1 B4 B9 106.2(2) . . ?
C1 B4 B5 59.12(16) . . ?
C1 B4 B3 58.83(16) . . ?
B8 B4 H4 121.9 . . ?
B8 B4 B9 59.99(19) . . ?
B9 B4 H4 121.9 . . ?
B5 B4 B8 108.2(2) . . ?
B5 B4 H4 121.6 . . ?
B5 B4 B9 60.27(18) . . ?
B5 B4 B3 107.7(2) . . ?
B3 B4 B8 60.32(18) . . ?
B3 B4 H4 121.7 . . ?
B3 B4 B9 108.1(2) . . ?
C30 C31 H31A 109.5 . . ?
C30 C31 H31B 109.5 . . ?
C30 C31 H31C 109.5 . . ?
H31A C31 H31B 109.5 . . ?
H31A C31 H31C 109.5 . . ?
H31B C31 H31C 109.5 . . ?
C30 C32 H32A 109.5 . . ?
C30 C32 H32B 109.5 . . ?
C30 C32 H32C 109.5 . . ?
H32A C32 H32B 109.5 . . ?
H32A C32 H32C 109.5 . . ?
H32B C32 H32C 109.5 . . ?
B11 B12 B8 108.0(2) . . ?
B11 B12 B10 59.68(17) . . ?
B11 B12 B7 59.99(17) . . ?
B11 B12 H12 121.8 . . ?
B11 B12 B9 108.0(2) . . ?
B8 B12 B10 108.0(2) . . ?
B8 B12 H12 121.6 . . ?
B10 B12 H12 121.9 . . ?
B7 B12 B8 59.95(18) . . ?
B7 B12 B10 107.6(2) . . ?
B7 B12 H12 121.8 . . ?
B7 B12 B9 108.0(2) . . ?
B9 B12 B8 60.14(19) . . ?
B9 B12 B10 60.11(19) . . ?
B9 B12 H12 121.6 . . ?
B8 B9 B10 108.1(2) . . ?
B8 B9 B4 59.92(18) . . ?
B8 B9 H9 121.7 . . ?
B10 B9 B4 107.2(2) . . ?
B10 B9 H9 121.8 . . ?
B4 B9 H9 122.3 . . ?
B12 B9 B8 60.14(19) . . ?
B12 B9 B10 60.23(18) . . ?
B12 B9 B4 107.8(2) . . ?
B12 B9 H9 121.6 . . ?
B12 B9 B5 107.7(2) . . ?
B5 B9 B8 107.2(2) . . ?
B5 B9 B10 59.74(17) . . ?
B5 B9 B4 59.08(18) . . ?
B5 B9 H9 122.4 . . ?
C1 B5 B6 59.05(15) . . ?
C1 B5 B10 106.4(2) . . ?
C1 B5 B4 58.84(16) . . ?
C1 B5 B9 106.3(2) . . ?
C1 B5 H5 123.7 . . ?
B6 B5 B10 60.42(16) . . ?
B6 B5 B9 108.5(2) . . ?
B6 B5 H5 121.5 . . ?
B10 B5 B9 60.28(18) . . ?
B10 B5 H5 121.5 . . ?
B4 B5 B6 108.0(2) . . ?
B4 B5 B10 108.8(2) . . ?
B4 B5 B9 60.64(19) . . ?
B4 B5 H5 121.3 . . ?
B9 B5 H5 121.7 . . ?
C1 B3 C2 59.28(15) . . ?
C1 B3 B8 106.1(2) . . ?
C1 B3 B7 106.3(2) . . ?
C1 B3 B4 58.78(17) . . ?
C1 B3 H3A 123.1 . . ?
C2 B3 B8 105.5(2) . . ?
C2 B3 B7 58.53(16) . . ?
C2 B3 B4 106.2(2) . . ?
C2 B3 H3A 123.4 . . ?
B8 B3 B7 59.76(17) . . ?
B8 B3 H3A 122.6 . . ?
B7 B3 H3A 122.2 . . ?
B4 B3 B8 60.35(18) . . ?
B4 B3 B7 108.0(2) . . ?
B4 B3 H3A 121.9 . . ?

loop_
_geom_bond_atom_site_label_1
_geom_bond_atom_site_label_2
_geom_bond_distance
_geom_bond_site_symmetry_2
_geom_bond_publ_flag
Au1 C6 2.019(2) . ?
Au1 C1 2.050(2) . ?
O1 C7 1.202(3) . ?
O2 C9 1.200(3) . ?
N1 C6 1.353(3) . ?
N1 C7 1.417(3) . ?
N1 C24 1.466(3) . ?
N2 C6 1.353(3) . ?
N2 C12 1.463(3) . ?
N2 C9 1.426(3) . ?
C13 C12 1.400(3) . ?
C13 C14 1.398(3) . ?
C13 C18 1.517(3) . ?
C1 C2 1.694(3) . ?
C1 B6 1.715(4) . ?
C1 B4 1.705(4) . ?
C1 B5 1.711(4) . ?
C1 B3 1.706(4) . ?
C19 H19A 0.9800 . ?
C19 H19B 0.9800 . ?
C19 H19C 0.9800 . ?
C19 C18 1.532(4) . ?
C26 H26 0.9500 . ?
C26 C27 1.385(4) . ?
C26 C25 1.395(4) . ?
C29 C24 1.397(4) . ?
C29 C33 1.518(4) . ?
C29 C28 1.397(4) . ?
C7 C8 1.512(4) . ?
C24 C25 1.401(4) . ?
C12 C17 1.396(3) . ?
C8 C9 1.515(3) . ?
C8 C11 1.554(3) . ?
C8 C10 1.534(3) . ?
C14 H14 0.9500 . ?
C14 C15 1.382(4) . ?
C2 C3 1.550(3) . ?
C2 B11 1.722(4) . ?
C2 B6 1.714(4) . ?
C2 B7 1.715(4) . ?
C2 B3 1.719(4) . ?
C15 H15 0.9500 . ?
C15 C16 1.384(4) . ?
C18 H18 1.0000 . ?
C18 C20 1.534(3) . ?
C3 H3 1.0000 . ?
C3 C5 1.529(4) . ?
C3 C4 1.529(4) . ?
C21 H21 1.0000 . ?
C21 C17 1.524(3) . ?
C21 C22 1.523(5) . ?
C21 C23 1.530(4) . ?
C17 C16 1.399(4) . ?
C5 H5A 0.9800 . ?
C5 H5B 0.9800 . ?
C5 H5C 0.9800 . ?
C11 H11A 0.9800 . ?
C11 H11B 0.9800 . ?
C11 H11C 0.9800 . ?
C27 H27 0.9500 . ?
C27 C28 1.380(4) . ?
C20 H20A 0.9800 . ?
C20 H20B 0.9800 . ?
C20 H20C 0.9800 . ?
C25 C30 1.518(4) . ?
C33 H33 1.0000 . ?
C33 C34 1.526(4) . ?
C33 C35 1.527(4) . ?
C28 H28 0.9500 . ?
C4 H4A 0.9800 . ?
C4 H4B 0.9800 . ?
C4 H4C 0.9800 . ?
C10 H10A 0.9800 . ?
C10 H10B 0.9800 . ?
C10 H10C 0.9800 . ?
C22 H22A 0.9800 . ?
C22 H22B 0.9800 . ?
C22 H22C 0.9800 . ?
B11 H11 1.1200 . ?
B11 B6 1.787(4) . ?
B11 B10 1.771(4) . ?
B11 B7 1.772(4) . ?
B11 B12 1.770(4) . ?
C34 H34A 0.9800 . ?
C34 H34B 0.9800 . ?
C34 H34C 0.9800 . ?
C30 H30 1.0000 . ?
C30 C31 1.516(4) . ?
C30 C32 1.521(4) . ?
C16 H16 0.9500 . ?
B6 H6 1.1200 . ?
B6 B10 1.784(4) . ?
B6 B5 1.769(4) . ?
C23 H23A 0.9800 . ?
C23 H23B 0.9800 . ?
C23 H23C 0.9800 . ?
B8 H8 1.1200 . ?
B8 B7 1.779(4) . ?
B8 B4 1.786(5) . ?
B8 B12 1.787(4) . ?
B8 B9 1.787(5) . ?
B8 B3 1.785(4) . ?
C35 H35A 0.9800 . ?
C35 H35B 0.9800 . ?
C35 H35C 0.9800 . ?
B10 H10 1.1200 . ?
B10 B12 1.789(5) . ?
B10 B9 1.787(5) . ?
B10 B5 1.777(4) . ?
B7 H7 1.1200 . ?
B7 B12 1.774(5) . ?
B7 B3 1.786(4) . ?
B4 H4 1.1200 . ?
B4 B9 1.788(5) . ?
B4 B5 1.760(5) . ?
B4 B3 1.767(5) . ?
C31 H31A 0.9800 . ?
C31 H31B 0.9800 . ?
C31 H31C 0.9800 . ?
C32 H32A 0.9800 . ?
C32 H32B 0.9800 . ?
C32 H32C 0.9800 . ?
B12 H12 1.1200 . ?
B12 B9 1.779(4) . ?
B9 H9 1.1200 . ?
B9 B5 1.782(5) . ?
B5 H5 1.1200 . ?
B3 H3A 1.1200 . ?

loop_
_geom_torsion_atom_site_label_1
_geom_torsion_atom_site_label_2
_geom_torsion_atom_site_label_3
_geom_torsion_atom_site_label_4
_geom_torsion
_geom_torsion_site_symmetry_1
_geom_torsion_site_symmetry_2
_geom_torsion_site_symmetry_3
_geom_torsion_site_symmetry_4
_geom_torsion_publ_flag
Au1 C1 C2 C3 -2.2(3) . . . . ?
Au1 C1 C2 B11 -148.08(17) . . . . ?
Au1 C1 C2 B6 -108.6(2) . . . . ?
Au1 C1 C2 B7 145.30(18) . . . . ?
Au1 C1 C2 B3 106.2(2) . . . . ?
Au1 C1 B6 C2 110.64(19) . . . . ?
Au1 C1 B6 B11 147.41(17) . . . . ?
Au1 C1 B6 B10 -150.46(17) . . . . ?
Au1 C1 B6 B5 -111.7(2) . . . . ?
Au1 C1 B4 B8 -146.44(19) . . . . ?
Au1 C1 B4 B9 150.83(19) . . . . ?
Au1 C1 B4 B5 111.7(2) . . . . ?
Au1 C1 B4 B3 -107.5(2) . . . . ?
Au1 C1 B5 B6 109.3(2) . . . . ?
Au1 C1 B5 B10 148.37(18) . . . . ?
Au1 C1 B5 B4 -109.2(2) . . . . ?
Au1 C1 B5 B9 -148.54(17) . . . . ?
Au1 C1 B3 C2 -111.60(18) . . . . ?
Au1 C1 B3 B8 149.61(17) . . . . ?
Au1 C1 B3 B7 -147.89(17) . . . . ?
Au1 C1 B3 B4 110.62(19) . . . . ?
O1 C7 C8 C9 -159.2(2) . . . . ?
O1 C7 C8 C11 84.7(3) . . . . ?
O1 C7 C8 C10 -34.6(3) . . . . ?
N1 C7 C8 C9 24.2(3) . . . . ?
N1 C7 C8 C11 -91.8(2) . . . . ?
N1 C7 C8 C10 148.8(2) . . . . ?
N1 C24 C25 C26 179.1(2) . . . . ?
N1 C24 C25 C30 0.5(4) . . . . ?
N2 C12 C17 C21 -3.9(4) . . . . ?
N2 C12 C17 C16 175.5(2) . . . . ?
C6 N1 C7 O1 172.8(2) . . . . ?
C6 N1 C7 C8 -10.5(3) . . . . ?
C6 N1 C24 C29 -96.9(3) . . . . ?
C6 N1 C24 C25 82.5(3) . . . . ?
C6 N2 C12 C13 80.5(3) . . . . ?
C6 N2 C12 C17 -98.9(3) . . . . ?
C6 N2 C9 O2 -162.8(2) . . . . ?
C6 N2 C9 C8 20.3(3) . . . . ?
C13 C12 C17 C21 176.8(2) . . . . ?
C13 C12 C17 C16 -3.8(4) . . . . ?
C13 C14 C15 C16 -1.6(4) . . . . ?
C1 C2 C3 C5 -122.6(2) . . . . ?
C1 C2 C3 C4 112.4(3) . . . . ?
C1 C2 B11 B6 38.48(18) . . . . ?
C1 C2 B11 B10 -0.3(3) . . . . ?
C1 C2 B11 B7 -102.7(2) . . . . ?
C1 C2 B11 B12 -63.6(2) . . . . ?
C1 C2 B6 B11 -137.8(2) . . . . ?
C1 C2 B6 B10 -99.5(2) . . . . ?
C1 C2 B6 B5 -36.84(18) . . . . ?
C1 C2 B7 B11 102.9(2) . . . . ?
C1 C2 B7 B8 0.8(3) . . . . ?
C1 C2 B7 B12 63.9(2) . . . . ?
C1 C2 B7 B3 -37.9(2) . . . . ?
C1 C2 B3 B8 99.8(2) . . . . ?
C1 C2 B3 B7 138.2(2) . . . . ?
C1 C2 B3 B4 36.77(18) . . . . ?
C1 B6 B10 B11 -99.8(2) . . . . ?
C1 B6 B10 B12 -62.1(2) . . . . ?
C1 B6 B10 B9 0.8(3) . . . . ?
C1 B6 B10 B5 38.18(19) . . . . ?
C1 B6 B5 B10 -136.0(2) . . . . ?
C1 B6 B5 B4 -34.04(19) . . . . ?
C1 B6 B5 B9 -98.3(2) . . . . ?
C1 B4 B9 B8 99.6(2) . . . . ?
C1 B4 B9 B10 -1.7(3) . . . . ?
C1 B4 B9 B12 61.7(3) . . . . ?
C1 B4 B9 B5 -38.6(2) . . . . ?
C1 B4 B5 B6 34.13(19) . . . . ?
C1 B4 B5 B10 98.2(2) . . . . ?
C1 B4 B5 B9 135.7(2) . . . . ?
C1 B4 B3 C2 -36.99(18) . . . . ?
C1 B4 B3 B8 -135.9(2) . . . . ?
C1 B4 B3 B7 -98.5(2) . . . . ?
C26 C27 C28 C29 -1.6(5) . . . . ?
C26 C25 C30 C31 -85.0(3) . . . . ?
C26 C25 C30 C32 39.3(4) . . . . ?
C29 C24 C25 C26 -1.5(4) . . . . ?
C29 C24 C25 C30 179.9(2) . . . . ?
C7 N1 C6 Au1 -177.38(18) . . . . ?
C7 N1 C6 N2 -0.2(3) . . . . ?
C7 N1 C24 C29 81.5(3) . . . . ?
C7 N1 C24 C25 -99.1(3) . . . . ?
C7 C8 C9 O2 154.6(2) . . . . ?
C7 C8 C9 N2 -28.7(3) . . . . ?
C24 N1 C6 Au1 0.9(3) . . . . ?
C24 N1 C6 N2 178.1(2) . . . . ?
C24 N1 C7 O1 -5.5(3) . . . . ?
C24 N1 C7 C8 171.2(2) . . . . ?
C24 C29 C33 C34 -128.3(3) . . . . ?
C24 C29 C33 C35 107.8(3) . . . . ?
C24 C29 C28 C27 0.9(4) . . . . ?
C24 C25 C30 C31 93.5(3) . . . . ?
C24 C25 C30 C32 -142.1(3) . . . . ?
C12 N2 C6 Au1 0.3(3) . . . . ?
C12 N2 C6 N1 -176.8(2) . . . . ?
C12 N2 C9 O2 8.9(3) . . . . ?
C12 N2 C9 C8 -168.0(2) . . . . ?
C12 C13 C14 C15 -0.7(4) . . . . ?
C12 C13 C18 C19 -123.4(3) . . . . ?
C12 C13 C18 C20 113.3(3) . . . . ?
C12 C17 C16 C15 1.4(4) . . . . ?
C14 C13 C12 N2 -175.8(2) . . . . ?
C14 C13 C12 C17 3.5(4) . . . . ?
C14 C13 C18 C19 58.6(3) . . . . ?
C14 C13 C18 C20 -64.8(3) . . . . ?
C14 C15 C16 C17 1.3(4) . . . . ?
C2 C1 B6 B11 36.77(18) . . . . ?
C2 C1 B6 B10 98.9(2) . . . . ?
C2 C1 B6 B5 137.7(2) . . . . ?
C2 C1 B4 B8 -0.3(3) . . . . ?
C2 C1 B4 B9 -63.0(3) . . . . ?
C2 C1 B4 B5 -102.2(2) . . . . ?
C2 C1 B4 B3 38.68(19) . . . . ?
C2 C1 B5 B6 -38.45(19) . . . . ?
C2 C1 B5 B10 0.6(3) . . . . ?
C2 C1 B5 B4 103.1(2) . . . . ?
C2 C1 B5 B9 63.7(2) . . . . ?
C2 C1 B3 B8 -98.8(2) . . . . ?
C2 C1 B3 B7 -36.29(19) . . . . ?
C2 C1 B3 B4 -137.8(2) . . . . ?
C2 B11 B6 C1 -36.92(18) . . . . ?
C2 B11 B6 B10 -136.0(2) . . . . ?
C2 B11 B6 B5 -98.6(2) . . . . ?
C2 B11 B10 B6 37.93(18) . . . . ?
C2 B11 B10 B12 -99.5(2) . . . . ?
C2 B11 B10 B9 -62.7(2) . . . . ?
C2 B11 B10 B5 0.6(3) . . . . ?
C2 B11 B7 B8 98.1(2) . . . . ?
C2 B11 B7 B12 135.6(2) . . . . ?
C2 B11 B7 B3 34.58(19) . . . . ?
C2 B11 B12 B8 -1.2(3) . . . . ?
C2 B11 B12 B10 99.5(2) . . . . ?
C2 B11 B12 B7 -38.41(19) . . . . ?
C2 B11 B12 B9 62.4(3) . . . . ?
C2 B6 B10 B11 -38.08(18) . . . . ?
C2 B6 B10 B12 -0.3(3) . . . . ?
C2 B6 B10 B9 62.6(2) . . . . ?
C2 B6 B10 B5 99.9(2) . . . . ?
C2 B6 B5 C1 37.03(18) . . . . ?
C2 B6 B5 B10 -98.9(2) . . . . ?
C2 B6 B5 B4 3.0(3) . . . . ?
C2 B6 B5 B9 -61.2(3) . . . . ?
C2 B7 B12 B11 38.65(18) . . . . ?
C2 B7 B12 B8 -99.7(2) . . . . ?
C2 B7 B12 B10 1.3(3) . . . . ?
C2 B7 B12 B9 -62.2(3) . . . . ?
C2 B7 B3 C1 36.62(19) . . . . ?
C2 B7 B3 B8 136.1(2) . . . . ?
C2 B7 B3 B4 98.4(2) . . . . ?
C9 N2 C6 Au1 172.08(17) . . . . ?
C9 N2 C6 N1 -5.0(3) . . . . ?
C9 N2 C12 C13 -91.8(3) . . . . ?
C9 N2 C12 C17 88.8(3) . . . . ?
C18 C13 C12 N2 6.1(4) . . . . ?
C18 C13 C12 C17 -174.6(2) . . . . ?
C18 C13 C14 C15 177.5(2) . . . . ?
C3 C2 B11 B6 -105.3(3) . . . . ?
C3 C2 B11 B10 -144.0(2) . . . . ?
C3 C2 B11 B7 113.6(3) . . . . ?
C3 C2 B11 B12 152.6(2) . . . . ?
C3 C2 B6 C1 -107.6(2) . . . . ?
C3 C2 B6 B11 114.5(2) . . . . ?
C3 C2 B6 B10 152.9(2) . . . . ?
C3 C2 B6 B5 -144.5(2) . . . . ?
C3 C2 B7 B11 -112.0(3) . . . . ?
C3 C2 B7 B8 145.9(2) . . . . ?
C3 C2 B7 B12 -151.0(2) . . . . ?
C3 C2 B7 B3 107.2(3) . . . . ?
C3 C2 B3 C1 106.6(2) . . . . ?
C3 C2 B3 B8 -153.6(2) . . . . ?
C3 C2 B3 B7 -115.1(3) . . . . ?
C3 C2 B3 B4 143.4(2) . . . . ?
C21 C17 C16 C15 -179.2(3) . . . . ?
C11 C8 C9 O2 -89.7(3) . . . . ?
C11 C8 C9 N2 87.0(3) . . . . ?
C27 C26 C25 C24 0.7(4) . . . . ?
C27 C26 C25 C30 179.4(3) . . . . ?
C25 C26 C27 C28 0.8(5) . . . . ?
C33 C29 C24 N1 2.5(4) . . . . ?
C33 C29 C24 C25 -176.8(2) . . . . ?
C33 C29 C28 C27 178.5(3) . . . . ?
C28 C29 C24 N1 -179.9(2) . . . . ?
C28 C29 C24 C25 0.7(4) . . . . ?
C28 C29 C33 C34 54.2(4) . . . . ?
C28 C29 C33 C35 -69.7(3) . . . . ?
C10 C8 C9 O2 29.9(3) . . . . ?
C10 C8 C9 N2 -153.4(2) . . . . ?
C22 C21 C17 C12 99.4(3) . . . . ?
C22 C21 C17 C16 -80.0(3) . . . . ?
B11 C2 C3 C5 18.9(3) . . . . ?
B11 C2 C3 C4 -106.2(3) . . . . ?
B11 C2 B6 C1 137.8(2) . . . . ?
B11 C2 B6 B10 38.35(18) . . . . ?
B11 C2 B6 B5 101.0(2) . . . . ?
B11 C2 B7 B8 -102.1(2) . . . . ?
B11 C2 B7 B12 -38.99(19) . . . . ?
B11 C2 B7 B3 -140.8(2) . . . . ?
B11 C2 B3 C1 -100.8(2) . . . . ?
B11 C2 B3 B8 -1.1(3) . . . . ?
B11 C2 B3 B7 37.4(2) . . . . ?
B11 C2 B3 B4 -64.1(3) . . . . ?
B11 B6 B10 B12 37.76(19) . . . . ?
B11 B6 B10 B9 100.7(2) . . . . ?
B11 B6 B10 B5 138.0(2) . . . . ?
B11 B6 B5 C1 98.8(2) . . . . ?
B11 B6 B5 B10 -37.2(2) . . . . ?
B11 B6 B5 B4 64.8(3) . . . . ?
B11 B6 B5 B9 0.5(3) . . . . ?
B11 B10 B12 B8 100.8(2) . . . . ?
B11 B10 B12 B7 37.48(19) . . . . ?
B11 B10 B12 B9 138.6(2) . . . . ?
B11 B10 B9 B8 1.0(3) . . . . ?
B11 B10 B9 B4 64.2(3) . . . . ?
B11 B10 B9 B12 -36.8(2) . . . . ?
B11 B10 B9 B5 100.8(2) . . . . ?
B11 B10 B5 C1 -0.8(3) . . . . ?
B11 B10 B5 B6 37.6(2) . . . . ?
B11 B10 B5 B4 -62.8(3) . . . . ?
B11 B10 B5 B9 -100.5(2) . . . . ?
B11 B7 B12 B8 -138.3(2) . . . . ?
B11 B7 B12 B10 -37.33(19) . . . . ?
B11 B7 B12 B9 -100.8(2) . . . . ?
B11 B7 B3 C1 1.9(3) . . . . ?
B11 B7 B3 C2 -34.74(19) . . . . ?
B11 B7 B3 B8 101.3(2) . . . . ?
B11 B7 B3 B4 63.7(3) . . . . ?
B11 B12 B9 B8 -100.9(2) . . . . ?
B11 B12 B9 B10 36.9(2) . . . . ?
B11 B12 B9 B4 -63.1(3) . . . . ?
B11 B12 B9 B5 -0.8(3) . . . . ?
B6 C1 C2 C3 106.4(2) . . . . ?
B6 C1 C2 B11 -39.46(19) . . . . ?
B6 C1 C2 B7 -106.1(2) . . . . ?
B6 C1 C2 B3 -145.2(2) . . . . ?
B6 C1 B4 B8 65.1(3) . . . . ?
B6 C1 B4 B9 2.4(3) . . . . ?
B6 C1 B4 B5 -36.8(2) . . . . ?
B6 C1 B4 B3 104.1(2) . . . . ?
B6 C1 B5 B10 39.1(2) . . . . ?
B6 C1 B5 B4 141.5(2) . . . . ?
B6 C1 B5 B9 102.2(2) . . . . ?
B6 C1 B3 C2 32.48(19) . . . . ?
B6 C1 B3 B8 -66.3(2) . . . . ?
B6 C1 B3 B7 -3.8(3) . . . . ?
B6 C1 B3 B4 -105.3(2) . . . . ?
B6 C2 C3 C5 -54.0(3) . . . . ?
B6 C2 C3 C4 -179.1(2) . . . . ?
B6 C2 B11 B10 -38.75(19) . . . . ?
B6 C2 B11 B7 -141.1(2) . . . . ?
B6 C2 B11 B12 -102.1(2) . . . . ?
B6 C2 B7 B11 37.4(2) . . . . ?
B6 C2 B7 B8 -64.7(3) . . . . ?
B6 C2 B7 B12 -1.6(3) . . . . ?
B6 C2 B7 B3 -103.4(2) . . . . ?
B6 C2 B3 C1 -32.35(19) . . . . ?
B6 C2 B3 B8 67.4(3) . . . . ?
B6 C2 B3 B7 105.9(2) . . . . ?
B6 C2 B3 B4 4.4(3) . . . . ?
B6 B11 B10 B12 -137.4(2) . . . . ?
B6 B11 B10 B9 -100.6(2) . . . . ?
B6 B11 B10 B5 -37.3(2) . . . . ?
B6 B11 B7 C2 -34.03(19) . . . . ?
B6 B11 B7 B8 64.1(3) . . . . ?
B6 B11 B7 B12 101.6(2) . . . . ?
B6 B11 B7 B3 0.5(3) . . . . ?
B6 B11 B12 B8 -62.5(3) . . . . ?
B6 B11 B12 B10 38.21(19) . . . . ?
B6 B11 B12 B7 -99.8(2) . . . . ?
B6 B11 B12 B9 1.1(3) . . . . ?
B6 B10 B12 B11 -38.10(19) . . . . ?
B6 B10 B12 B8 62.7(3) . . . . ?
B6 B10 B12 B7 -0.6(3) . . . . ?
B6 B10 B12 B9 100.5(2) . . . . ?
B6 B10 B9 B8 -62.6(3) . . . . ?
B6 B10 B9 B4 0.6(3) . . . . ?
B6 B10 B9 B12 -100.5(2) . . . . ?
B6 B10 B9 B5 37.1(2) . . . . ?
B6 B10 B5 C1 -38.42(19) . . . . ?
B6 B10 B5 B4 -100.4(2) . . . . ?
B6 B10 B5 B9 -138.1(2) . . . . ?
C23 C21 C17 C12 -136.5(3) . . . . ?
C23 C21 C17 C16 44.1(4) . . . . ?
B8 B7 B12 B11 138.3(2) . . . . ?
B8 B7 B12 B10 101.0(2) . . . . ?
B8 B7 B12 B9 37.5(2) . . . . ?
B8 B7 B3 C1 -99.5(2) . . . . ?
B8 B7 B3 C2 -136.1(2) . . . . ?
B8 B7 B3 B4 -37.7(2) . . . . ?
B8 B4 B9 B10 -101.3(2) . . . . ?
B8 B4 B9 B12 -37.9(2) . . . . ?
B8 B4 B9 B5 -138.2(2) . . . . ?
B8 B4 B5 C1 -98.3(2) . . . . ?
B8 B4 B5 B6 -64.1(3) . . . . ?
B8 B4 B5 B10 -0.1(3) . . . . ?
B8 B4 B5 B9 37.4(2) . . . . ?
B8 B4 B3 C1 135.9(2) . . . . ?
B8 B4 B3 C2 98.9(2) . . . . ?
B8 B4 B3 B7 37.4(2) . . . . ?
B8 B12 B9 B10 137.8(2) . . . . ?
B8 B12 B9 B4 37.8(2) . . . . ?
B8 B12 B9 B5 100.1(2) . . . . ?
B8 B9 B5 C1 1.4(3) . . . . ?
B8 B9 B5 B6 63.5(3) . . . . ?
B8 B9 B5 B10 101.3(2) . . . . ?
B8 B9 B5 B4 -37.1(2) . . . . ?
B10 B11 B6 C1 99.1(2) . . . . ?
B10 B11 B6 C2 136.0(2) . . . . ?
B10 B11 B6 B5 37.4(2) . . . . ?
B10 B11 B7 C2 -97.6(2) . . . . ?
B10 B11 B7 B8 0.5(3) . . . . ?
B10 B11 B7 B12 38.0(2) . . . . ?
B10 B11 B7 B3 -63.0(3) . . . . ?
B10 B11 B12 B8 -100.7(2) . . . . ?
B10 B11 B12 B7 -138.0(2) . . . . ?
B10 B11 B12 B9 -37.1(2) . . . . ?
B10 B6 B5 C1 136.0(2) . . . . ?
B10 B6 B5 B4 101.9(2) . . . . ?
B10 B6 B5 B9 37.7(2) . . . . ?
B10 B12 B9 B8 -137.8(2) . . . . ?
B10 B12 B9 B4 -100.0(2) . . . . ?
B10 B12 B9 B5 -37.7(2) . . . . ?
B10 B9 B5 C1 -99.9(2) . . . . ?
B10 B9 B5 B6 -37.8(2) . . . . ?
B10 B9 B5 B4 -138.4(2) . . . . ?
B7 C2 C3 C5 94.5(3) . . . . ?
B7 C2 C3 C4 -30.6(3) . . . . ?
B7 C2 B11 B6 141.1(2) . . . . ?
B7 C2 B11 B10 102.4(2) . . . . ?
B7 C2 B11 B12 39.0(2) . . . . ?
B7 C2 B6 C1 100.7(2) . . . . ?
B7 C2 B6 B11 -37.1(2) . . . . ?
B7 C2 B6 B10 1.2(3) . . . . ?
B7 C2 B6 B5 63.9(2) . . . . ?
B7 C2 B3 C1 -138.2(2) . . . . ?
B7 C2 B3 B8 -38.5(2) . . . . ?
B7 C2 B3 B4 -101.5(2) . . . . ?
B7 B11 B6 C1 -2.8(3) . . . . ?
B7 B11 B6 C2 34.16(19) . . . . ?
B7 B11 B6 B10 -101.9(2) . . . . ?
B7 B11 B6 B5 -64.5(3) . . . . ?
B7 B11 B10 B6 99.7(2) . . . . ?
B7 B11 B10 B12 -37.75(19) . . . . ?
B7 B11 B10 B9 -0.9(3) . . . . ?
B7 B11 B10 B5 62.4(3) . . . . ?
B7 B11 B12 B8 37.3(2) . . . . ?
B7 B11 B12 B10 138.0(2) . . . . ?
B7 B11 B12 B9 100.9(2) . . . . ?
B7 B8 B4 C1 0.8(3) . . . . ?
B7 B8 B4 B9 100.5(2) . . . . ?
B7 B8 B4 B5 62.9(3) . . . . ?
B7 B8 B4 B3 -37.5(2) . . . . ?
B7 B8 B12 B11 -37.3(2) . . . . ?
B7 B8 B12 B10 -100.4(2) . . . . ?
B7 B8 B12 B9 -138.1(2) . . . . ?
B7 B8 B9 B10 -0.7(3) . . . . ?
B7 B8 B9 B4 -100.5(2) . . . . ?
B7 B8 B9 B12 37.1(2) . . . . ?
B7 B8 B9 B5 -63.7(3) . . . . ?
B7 B8 B3 C1 99.7(2) . . . . ?
B7 B8 B3 C2 37.88(19) . . . . ?
B7 B8 B3 B4 138.0(2) . . . . ?
B7 B12 B9 B8 -37.4(2) . . . . ?
B7 B12 B9 B10 100.4(2) . . . . ?
B7 B12 B9 B4 0.3(3) . . . . ?
B7 B12 B9 B5 62.7(3) . . . . ?
B4 C1 C2 C3 -147.9(2) . . . . ?
B4 C1 C2 B11 66.3(3) . . . . ?
B4 C1 C2 B6 105.8(2) . . . . ?
B4 C1 C2 B7 -0.3(3) . . . . ?
B4 C1 C2 B3 -39.4(2) . . . . ?
B4 C1 B6 C2 -101.0(2) . . . . ?
B4 C1 B6 B11 -64.2(3) . . . . ?
B4 C1 B6 B10 -2.1(3) . . . . ?
B4 C1 B6 B5 36.7(2) . . . . ?
B4 C1 B5 B6 -141.5(2) . . . . ?
B4 C1 B5 B10 -102.4(2) . . . . ?
B4 C1 B5 B9 -39.4(2) . . . . ?
B4 C1 B3 C2 137.8(2) . . . . ?
B4 C1 B3 B8 39.0(2) . . . . ?
B4 C1 B3 B7 101.5(2) . . . . ?
B4 B8 B7 C2 -1.0(3) . . . . ?
B4 B8 B7 B11 -63.2(3) . . . . ?
B4 B8 B7 B12 -100.5(3) . . . . ?
B4 B8 B7 B3 37.1(2) . . . . ?
B4 B8 B12 B11 63.1(3) . . . . ?
B4 B8 B12 B10 0.0(3) . . . . ?
B4 B8 B12 B7 100.4(2) . . . . ?
B4 B8 B12 B9 -37.8(2) . . . . ?
B4 B8 B9 B10 99.8(2) . . . . ?
B4 B8 B9 B12 137.6(2) . . . . ?
B4 B8 B9 B5 36.8(2) . . . . ?
B4 B8 B3 C1 -38.25(19) . . . . ?
B4 B8 B3 C2 -100.1(2) . . . . ?
B4 B8 B3 B7 -138.0(2) . . . . ?
B4 B9 B5 C1 38.50(19) . . . . ?
B4 B9 B5 B6 100.6(2) . . . . ?
B4 B9 B5 B10 138.4(2) . . . . ?
B12 B11 B6 C1 60.7(3) . . . . ?
B12 B11 B6 C2 97.6(2) . . . . ?
B12 B11 B6 B10 -38.4(2) . . . . ?
B12 B11 B6 B5 -1.0(3) . . . . ?
B12 B11 B10 B6 137.4(2) . . . . ?
B12 B11 B10 B9 36.8(2) . . . . ?
B12 B11 B10 B5 100.1(2) . . . . ?
B12 B11 B7 C2 -135.6(2) . . . . ?
B12 B11 B7 B8 -37.5(2) . . . . ?
B12 B11 B7 B3 -101.0(2) . . . . ?
B12 B8 B7 C2 99.5(2) . . . . ?
B12 B8 B7 B11 37.3(2) . . . . ?
B12 B8 B7 B3 137.6(2) . . . . ?
B12 B8 B4 C1 -62.1(3) . . . . ?
B12 B8 B4 B9 37.6(2) . . . . ?
B12 B8 B4 B5 0.1(3) . . . . ?
B12 B8 B4 B3 -100.4(2) . . . . ?
B12 B8 B9 B10 -37.9(2) . . . . ?
B12 B8 B9 B4 -137.6(2) . . . . ?
B12 B8 B9 B5 -100.9(2) . . . . ?
B12 B8 B3 C1 62.1(3) . . . . ?
B12 B8 B3 C2 0.3(3) . . . . ?
B12 B8 B3 B7 -37.6(2) . . . . ?
B12 B8 B3 B4 100.4(3) . . . . ?
B12 B10 B9 B8 37.8(2) . . . . ?
B12 B10 B9 B4 101.0(3) . . . . ?
B12 B10 B9 B5 137.6(2) . . . . ?
B12 B10 B5 C1 62.1(3) . . . . ?
B12 B10 B5 B6 100.5(2) . . . . ?
B12 B10 B5 B4 0.1(3) . . . . ?
B12 B10 B5 B9 -37.6(2) . . . . ?
B12 B7 B3 C1 -61.4(3) . . . . ?
B12 B7 B3 C2 -98.0(2) . . . . ?
B12 B7 B3 B8 38.1(2) . . . . ?
B12 B7 B3 B4 0.4(3) . . . . ?
B12 B9 B5 C1 -62.0(3) . . . . ?
B12 B9 B5 B6 0.1(3) . . . . ?
B12 B9 B5 B10 37.9(2) . . . . ?
B12 B9 B5 B4 -100.5(3) . . . . ?
B9 B8 B7 C2 62.3(3) . . . . ?
B9 B8 B7 B11 0.1(3) . . . . ?
B9 B8 B7 B12 -37.2(2) . . . . ?
B9 B8 B7 B3 100.4(2) . . . . ?
B9 B8 B4 C1 -99.7(2) . . . . ?
B9 B8 B4 B5 -37.5(2) . . . . ?
B9 B8 B4 B3 -138.0(2) . . . . ?
B9 B8 B12 B11 100.9(2) . . . . ?
B9 B8 B12 B10 37.8(2) . . . . ?
B9 B8 B12 B7 138.1(2) . . . . ?
B9 B8 B3 C1 -0.8(3) . . . . ?
B9 B8 B3 C2 -62.6(3) . . . . ?
B9 B8 B3 B7 -100.5(2) . . . . ?
B9 B8 B3 B4 37.5(2) . . . . ?
B9 B10 B12 B11 -138.6(2) . . . . ?
B9 B10 B12 B8 -37.8(2) . . . . ?
B9 B10 B12 B7 -101.1(2) . . . . ?
B9 B10 B5 C1 99.7(2) . . . . ?
B9 B10 B5 B6 138.1(2) . . . . ?
B9 B10 B5 B4 37.7(2) . . . . ?
B9 B4 B5 C1 -135.7(2) . . . . ?
B9 B4 B5 B6 -101.6(2) . . . . ?
B9 B4 B5 B10 -37.5(2) . . . . ?
B9 B4 B3 C1 98.3(2) . . . . ?
B9 B4 B3 C2 61.3(3) . . . . ?
B9 B4 B3 B8 -37.6(2) . . . . ?
B9 B4 B3 B7 -0.2(3) . . . . ?
B5 C1 C2 C3 145.6(2) . . . . ?
B5 C1 C2 B11 -0.2(3) . . . . ?
B5 C1 C2 B6 39.2(2) . . . . ?
B5 C1 C2 B7 -66.8(2) . . . . ?
B5 C1 C2 B3 -105.9(2) . . . . ?
B5 C1 B6 C2 -137.7(2) . . . . ?
B5 C1 B6 B11 -100.9(2) . . . . ?
B5 C1 B6 B10 -38.8(2) . . . . ?
B5 C1 B4 B8 101.9(2) . . . . ?
B5 C1 B4 B9 39.2(2) . . . . ?
B5 C1 B4 B3 140.9(2) . . . . ?
B5 C1 B3 C2 100.5(2) . . . . ?
B5 C1 B3 B8 1.7(3) . . . . ?
B5 C1 B3 B7 64.2(3) . . . . ?
B5 C1 B3 B4 -37.3(2) . . . . ?
B5 B6 B10 B11 -138.0(2) . . . . ?
B5 B6 B10 B12 -100.3(2) . . . . ?
B5 B6 B10 B9 -37.3(2) . . . . ?
B5 B10 B12 B11 -100.8(2) . . . . ?
B5 B10 B12 B8 -0.1(3) . . . . ?
B5 B10 B12 B7 -63.4(3) . . . . ?
B5 B10 B12 B9 37.7(2) . . . . ?
B5 B10 B9 B8 -99.8(2) . . . . ?
B5 B10 B9 B4 -36.6(2) . . . . ?
B5 B10 B9 B12 -137.6(2) . . . . ?
B5 B4 B9 B8 138.2(2) . . . . ?
B5 B4 B9 B10 36.9(2) . . . . ?
B5 B4 B9 B12 100.3(2) . . . . ?
B5 B4 B3 C1 34.65(19) . . . . ?
B5 B4 B3 C2 -2.3(3) . . . . ?
B5 B4 B3 B8 -101.3(2) . . . . ?
B5 B4 B3 B7 -63.9(3) . . . . ?
B3 C1 C2 C3 -108.5(2) . . . . ?
B3 C1 C2 B11 105.7(2) . . . . ?
B3 C1 C2 B6 145.2(2) . . . . ?
B3 C1 C2 B7 39.1(2) . . . . ?
B3 C1 B6 C2 -32.6(2) . . . . ?
B3 C1 B6 B11 4.1(3) . . . . ?
B3 C1 B6 B10 66.3(3) . . . . ?
B3 C1 B6 B5 105.0(2) . . . . ?
B3 C1 B4 B8 -39.0(2) . . . . ?
B3 C1 B4 B9 -101.7(2) . . . . ?
B3 C1 B4 B5 -140.9(2) . . . . ?
B3 C1 B5 B6 -104.1(2) . . . . ?
B3 C1 B5 B10 -65.1(3) . . . . ?
B3 C1 B5 B4 37.4(2) . . . . ?
B3 C1 B5 B9 -2.0(3) . . . . ?
B3 C2 C3 C5 168.8(2) . . . . ?
B3 C2 C3 C4 43.7(3) . . . . ?
B3 C2 B11 B6 103.5(2) . . . . ?
B3 C2 B11 B10 64.7(3) . . . . ?
B3 C2 B11 B7 -37.6(2) . . . . ?
B3 C2 B11 B12 1.4(3) . . . . ?
B3 C2 B6 C1 32.19(19) . . . . ?
B3 C2 B6 B11 -105.7(2) . . . . ?
B3 C2 B6 B10 -67.3(2) . . . . ?
B3 C2 B6 B5 -4.7(3) . . . . ?
B3 C2 B7 B11 140.8(2) . . . . ?
B3 C2 B7 B8 38.7(2) . . . . ?
B3 C2 B7 B12 101.8(2) . . . . ?
B3 B8 B7 C2 -38.1(2) . . . . ?
B3 B8 B7 B11 -100.3(2) . . . . ?
B3 B8 B7 B12 -137.6(2) . . . . ?
B3 B8 B4 C1 38.3(2) . . . . ?
B3 B8 B4 B9 138.0(2) . . . . ?
B3 B8 B4 B5 100.4(2) . . . . ?
B3 B8 B12 B11 0.6(3) . . . . ?
B3 B8 B12 B10 -62.5(3) . . . . ?
B3 B8 B12 B7 37.8(2) . . . . ?
B3 B8 B12 B9 -100.3(2) . . . . ?
B3 B8 B9 B10 62.7(3) . . . . ?
B3 B8 B9 B4 -37.1(2) . . . . ?
B3 B8 B9 B12 100.5(2) . . . . ?
B3 B8 B9 B5 -0.4(3) . . . . ?
B3 B7 B12 B11 100.4(2) . . . . ?
B3 B7 B12 B8 -37.9(2) . . . . ?
B3 B7 B12 B10 63.0(3) . . . . ?
B3 B7 B12 B9 -0.4(3) . . . . ?
B3 B4 B9 B8 37.7(2) . . . . ?
B3 B4 B9 B10 -63.6(3) . . . . ?
B3 B4 B9 B12 -0.1(3) . . . . ?
B3 B4 B9 B5 -100.5(2) . . . . ?
B3 B4 B5 C1 -34.52(19) . . . . ?
B3 B4 B5 B6 -0.4(3) . . . . ?
B3 B4 B5 B10 63.7(3) . . . . ?
B3 B4 B5 B9 101.2(2) . . . . ?
